data_1525048
loop_
_publ_author_name
'Palenzona, A.'

_publ_section_title
;
 The ytterbium-cadmium system
;
_journal_name_full 'Journal of the Less-Common Metals'
_journal_page_first 367
_journal_page_last 372
_journal_volume 25
_journal_year 1971
_chemical_formula_sum 'Cd6 Yb'
_space_group_IT_number 197
_symmetry_space_group_name_Hall 'I 2 2 3'
_symmetry_space_group_name_H-M 'I 2 3'
_cell_angle_alpha 90
_cell_angle_beta 90
_cell_angle_gamma 90
_cell_formula_units_Z 24
_cell_length_a 15.638
_cell_length_b 15.638
_cell_length_c 15.638
_cell_volume 3824.227
_citation_journal_id_ASTM JCOMAH
_cod_data_source_file Palenzona_JCOMAH_1971_720.cif
_cod_data_source_block Cd6Yb1
_cod_original_cell_volume 3824.226
_cod_original_formula_sum 'Cd6 Yb1'
_cod_database_code 1525048

loop_
_symmetry_equiv_pos_as_xyz
x,y,z
-x,-y,z
x,-y,-z
-x,y,-z
z,x,y
-z,-x,y
z,-x,-y
-z,x,-y
y,z,x
y,-z,-x
-y,z,-x
-y,-z,x
x+1/2,y+1/2,z+1/2
-x+1/2,-y+1/2,z+1/2
x+1/2,-y+1/2,-z+1/2
-x+1/2,y+1/2,-z+1/2
z+1/2,x+1/2,y+1/2
-z+1/2,-x+1/2,y+1/2
z+1/2,-x+1/2,-y+1/2
-z+1/2,x+1/2,-y+1/2
y+1/2,z+1/2,x+1/2
y+1/2,-z+1/2,-x+1/2
-y+1/2,z+1/2,-x+1/2
-y+1/2,-z+1/2,x+1/2

loop_
_atom_site_label
_atom_site_type_symbol
_atom_site_fract_x
_atom_site_fract_y
_atom_site_fract_z
_atom_site_occupancy
_atom_site_U_iso_or_equiv
Cd4 Cd 0 0.2305 0.0914 1 0.0
Cd9 Cd 0.43 0.43 0.43 1 0.0
Cd1 Cd 0.201 0.114 0.3434 1 0.0
Cd7 Cd 0.1645 0.1645 0.1645 1 0.0
Yb1 Yb 0 0.1879 0.3014 1 0.0
Cd3 Cd 0 0.4055 0.3488 1 0.0
Cd6 Cd 0.4065 0 0 1 0.0
Cd8 Cd 0.8355 0.8355 0.8355 1 0.0
Cd2 Cd 0.799 0.886 0.6566 1 0.0
Cd5 Cd 0.6956 0 0.5 1 0.0
